data_1512215
loop_
_publ_author_name
'Gicquel, Maxime'
'Gomez, Catherine'
'Retailleau, Pascal'
'Voituriez, Arnaud'
'Marinetti, Angela'

_publ_section_title
;
 Synthesis of 3,3'-Spirocyclic Oxindoles via Phosphine Catalyzed [4 + 2]
 Cyclizations.
;
_journal_issue 15
_journal_name_full 'Organic letters'
_journal_page_first 4002
_journal_page_last 4005
_journal_paper_doi 10.1021/ol401798w
_journal_volume 15
_journal_year 2013
_chemical_formula_moiety 'C26 H25 N O2'
_chemical_formula_sum 'C26 H25 N O2'
_chemical_formula_weight 383.47
_chemical_name_systematic
;
 ?
;
_space_group_crystal_system monoclinic
_space_group_IT_number 14
_space_group_name_Hall '-P 2ybc'
_space_group_name_H-M_alt 'P 1 21/c 1'
_symmetry_space_group_name_Hall '-P 2ybc'
_symmetry_space_group_name_H-M 'P 1 21/c 1'
_atom_sites_solution_hydrogens difmap
_atom_sites_solution_primary direct
_atom_sites_solution_secondary difmap
_audit_creation_method SHELXL-2012
_cell_angle_alpha 90
_cell_angle_beta 105.25(5)
_cell_angle_gamma 90
_cell_formula_units_Z 4
_cell_length_a 19.412(3)
_cell_length_b 9.3250(10)
_cell_length_c 12.312(2)
_cell_measurement_reflns_used 3905
_cell_measurement_temperature 293(2)
_cell_measurement_theta_max 25.350
_cell_measurement_theta_min 0.407
_cell_volume 2150.2(7)
_computing_cell_refinement 'DENZO (Otwinowski & Minor, 1997); COLLECT (Nonius B.V., 1999)'
_computing_data_collection 'DENZO (Otwinowski & Minor, 1997); COLLECT (Nonius B.V., 1999)'
_computing_data_reduction 'SCALEPACK (Otwinowski & Minor, 1997)'
_computing_molecular_graphics 'PLATON (Spek, 2003)'
_computing_publication_material 'SHELXL97 (Sheldrick, 2008)'
_computing_structure_refinement 'SHELXL-2012 (Sheldrick, 2012)'
_computing_structure_solution 'SIR97 (Altomare et al, 1999)'
_diffrn_ambient_temperature 293(2)
_diffrn_detector_area_resol_mean 9
_diffrn_measured_fraction_theta_full 0.995
_diffrn_measured_fraction_theta_max 0.993
_diffrn_measurement_device_type 'Nonius kappa-CCD diffractometer'
_diffrn_measurement_method 'phi and omega scans'
_diffrn_radiation_monochromator graphite
_diffrn_radiation_type MoK\a
_diffrn_radiation_wavelength 0.71070
_diffrn_reflns_av_R_equivalents 0.0276
_diffrn_reflns_av_unetI/netI 0.0396
_diffrn_reflns_Laue_measured_fraction_full 0.995
_diffrn_reflns_Laue_measured_fraction_max 0.993
_diffrn_reflns_limit_h_max 23
_diffrn_reflns_limit_h_min -23
_diffrn_reflns_limit_k_max 11
_diffrn_reflns_limit_k_min -10
_diffrn_reflns_limit_l_max 14
_diffrn_reflns_limit_l_min -14
_diffrn_reflns_number 13911
_diffrn_reflns_point_group_measured_fraction_full 0.995
_diffrn_reflns_point_group_measured_fraction_max 0.993
_diffrn_reflns_theta_full 25.241
_diffrn_reflns_theta_max 25.409
_diffrn_reflns_theta_min 3.083
_diffrn_source 'fine-focus sealed tube'
_diffrn_source_type 'Nonius Kappa CCD'
_diffrn_standards_number 0
_exptl_absorpt_coefficient_mu 0.074
_exptl_absorpt_correction_T_max 0.99
_exptl_absorpt_correction_T_min 0.85
_exptl_absorpt_correction_type multi-scan
_exptl_absorpt_process_details 'Scalepack (Otwinowski & Minor, 1997)'
_exptl_crystal_colour colourless
_exptl_crystal_density_diffrn 1.185
_exptl_crystal_density_method 'not measured'
_exptl_crystal_description platelet
_exptl_crystal_F_000 816
_exptl_crystal_size_max 0.500
_exptl_crystal_size_mid 0.240
_exptl_crystal_size_min 0.100
_refine_diff_density_max 0.320
_refine_diff_density_min -0.226
_refine_diff_density_rms 0.043
_refine_ls_extinction_coef 0.021(5)
_refine_ls_extinction_expression Fc^*^=kFc[1+0.001xFc^2^\l^3^/sin(2\q)]^-1/4^
_refine_ls_extinction_method SHELXL
_refine_ls_goodness_of_fit_ref 1.033
_refine_ls_hydrogen_treatment mixed
_refine_ls_matrix_type full
_refine_ls_number_parameters 269
_refine_ls_number_reflns 3937
_refine_ls_number_restraints 0
_refine_ls_restrained_S_all 1.033
_refine_ls_R_factor_all 0.0834
_refine_ls_R_factor_gt 0.0567
_refine_ls_shift/su_max 0.000
_refine_ls_shift/su_mean 0.000
_refine_ls_structure_factor_coef Fsqd
_refine_ls_weighting_details
;
 w=1/[\s^2^(Fo^2^)+(0.0931P)^2^+0.5285P]
 where P=(Fo^2^+2Fc^2^)/3
;
_refine_ls_weighting_scheme calc
_refine_ls_wR_factor_gt 0.1508
_refine_ls_wR_factor_ref 0.1721
_reflns_Friedel_coverage 0.000
_reflns_number_gt 2789
_reflns_number_total 3944
_reflns_threshold_expression 'I > 2\s(I)'
_cod_data_source_file ol401798w_si_002.cif
_cod_data_source_block compound_10
_cod_database_code 1512215
_shelx_space_group_comment
;
The symmetry employed for this shelxl refinement is uniquely defined
by the following loop, which should always be used as a source of
symmetry information in preference to the above space-group names.
They are only intended as comments.
;
_shelxl_version_number 2012-9

loop_
_space_group_symop_operation_xyz
'x, y, z'
'-x, y+1/2, -z+1/2'
'-x, -y, -z'
'x, -y-1/2, z-1/2'

loop_
_atom_site_label
_atom_site_type_symbol
_atom_site_fract_x
_atom_site_fract_y
_atom_site_fract_z
_atom_site_U_iso_or_equiv
_atom_site_adp_type
_atom_site_occupancy
_atom_site_site_symmetry_order
_atom_site_calc_flag
_atom_site_refinement_flags_posn
_atom_site_refinement_flags_adp
O1 O 0.38518(8) 0.16084(15) 0.84920(10) 0.0511(4) Uani 1 1 d . .
O2 O 0.46642(8) 0.37947(16) 0.57074(12) 0.0542(4) Uani 1 1 d . .
H2O H 0.4472(15) 0.380(3) 0.500(2) 0.081 Uiso 1 1 d . U
N1 N 0.40705(9) -0.04031(18) 0.75825(13) 0.0459(4) Uani 1 1 d . .
H1N H 0.4387(12) -0.073(2) 0.8118(19) 0.055 Uiso 1 1 d . U
C1 C 0.33057(10) 0.1272(2) 0.64431(13) 0.0376(4) Uani 1 1 d . .
C2 C 0.24944(10) 0.1430(2) 0.63780(15) 0.0426(5) Uani 1 1 d . .
H2 H 0.2252 0.1536 0.5577 0.051 Uiso 1 1 calc R U
C3 C 0.23231(11) 0.2809(2) 0.69514(16) 0.0477(5) Uani 1 1 d . .
H3 H 0.2563 0.2733 0.7756 0.057 Uiso 1 1 calc R U
C4 C 0.26249(13) 0.4128(2) 0.65006(19) 0.0591(6) Uani 1 1 d . .
H4A H 0.2378 0.4257 0.5712 0.071 Uiso 1 1 calc R U
H4B H 0.2535 0.4970 0.6906 0.071 Uiso 1 1 calc R U
C5 C 0.34143(13) 0.4006(2) 0.66184(18) 0.0560(6) Uani 1 1 d . .
H5A H 0.3666 0.3971 0.7411 0.067 Uiso 1 1 calc R U
H5B H 0.3576 0.4849 0.6295 0.067 Uiso 1 1 calc R U
C6 C 0.35941(10) 0.2669(2) 0.60333(14) 0.0421(5) Uani 1 1 d . .
H6 H 0.3353 0.2769 0.5231 0.051 Uiso 1 1 calc R U
C7 C 0.37605(10) 0.0883(2) 0.76329(14) 0.0391(4) Uani 1 1 d . .
C8 C 0.38891(10) -0.0974(2) 0.64888(15) 0.0422(5) Uani 1 1 d . .
C9 C 0.40918(12) -0.2248(2) 0.61121(18) 0.0572(6) Uani 1 1 d . .
H9 H 0.4383 -0.2890 0.6604 0.069 Uiso 1 1 calc R U
C10 C 0.38472(13) -0.2545(3) 0.49726(19) 0.0621(6) Uani 1 1 d . .
H10 H 0.3972 -0.3407 0.4696 0.075 Uiso 1 1 calc R U
C11 C 0.34220(13) -0.1585(2) 0.42420(18) 0.0581(6) Uani 1 1 d . .
H11 H 0.3276 -0.1791 0.3476 0.070 Uiso 1 1 calc R U
C12 C 0.32099(11) -0.0314(2) 0.46434(16) 0.0497(5) Uani 1 1 d . .
H12 H 0.2916 0.0327 0.4154 0.060 Uiso 1 1 calc R U
C13 C 0.34403(9) -0.0013(2) 0.57758(14) 0.0391(5) Uani 1 1 d . .
C14 C 0.21833(10) 0.0087(2) 0.67629(18) 0.0508(5) Uani 1 1 d . .
C15 C 0.22487(13) -0.0203(3) 0.7889(2) 0.0639(6) Uani 1 1 d . .
H15 H 0.2500 0.0433 0.8432 0.077 Uiso 1 1 calc R U
C16 C 0.19512(17) -0.1410(3) 0.8224(3) 0.0867(9) Uani 1 1 d . .
H16 H 0.1996 -0.1567 0.8985 0.104 Uiso 1 1 calc R U
C17 C 0.15955(19) -0.2365(4) 0.7459(4) 0.1039(12) Uani 1 1 d . .
H17 H 0.1396 -0.3177 0.7692 0.125 Uiso 1 1 calc R U
C18 C 0.15299(18) -0.2138(4) 0.6347(4) 0.1044(11) Uani 1 1 d . .
H18 H 0.1293 -0.2806 0.5818 0.125 Uiso 1 1 calc R U
C19 C 0.18188(15) -0.0896(3) 0.5995(3) 0.0796(8) Uani 1 1 d . .
H19 H 0.1762 -0.0737 0.5230 0.096 Uiso 1 1 calc R U
C20 C 0.15340(12) 0.2994(3) 0.68412(19) 0.0602(6) Uani 1 1 d . .
C21 C 0.12812(16) 0.3230(4) 0.7754(2) 0.0938(10) Uani 1 1 d . .
H21 H 0.1598 0.3204 0.8467 0.113 Uiso 1 1 calc R U
C22 C 0.0569(2) 0.3509(5) 0.7659(4) 0.1304(15) Uani 1 1 d . .
H22 H 0.0414 0.3686 0.8300 0.156 Uiso 1 1 calc R U
C23 C 0.0102(2) 0.3525(6) 0.6644(4) 0.1467(18) Uani 1 1 d . .
H23 H -0.0382 0.3655 0.6580 0.176 Uiso 1 1 calc R U
C24 C 0.0339(2) 0.3348(8) 0.5702(4) 0.185(3) Uani 1 1 d . .
H24 H 0.0022 0.3414 0.4992 0.222 Uiso 1 1 calc R U
C25 C 0.10545(17) 0.3071(5) 0.5808(3) 0.1300(16) Uani 1 1 d . .
H25 H 0.1211 0.2934 0.5164 0.156 Uiso 1 1 calc R U
C26 C 0.43870(11) 0.2562(2) 0.61294(17) 0.0531(6) Uani 1 1 d . .
H26A H 0.4641 0.2429 0.6914 0.064 Uiso 1 1 calc R U
H26B H 0.4474 0.1724 0.5718 0.064 Uiso 1 1 calc R U

loop_
_atom_site_aniso_label
_atom_site_aniso_U_11
_atom_site_aniso_U_22
_atom_site_aniso_U_33
_atom_site_aniso_U_23
_atom_site_aniso_U_13
_atom_site_aniso_U_12
O1 0.0630(9) 0.0575(9) 0.0299(7) -0.0053(6) 0.0071(6) 0.0083(7)
O2 0.0607(9) 0.0624(10) 0.0374(7) -0.0009(7) 0.0093(6) -0.0200(7)
N1 0.0549(10) 0.0478(10) 0.0310(8) 0.0033(7) 0.0038(7) 0.0108(8)
C1 0.0426(10) 0.0400(10) 0.0295(9) 0.0004(7) 0.0084(7) 0.0002(8)
C2 0.0435(11) 0.0469(11) 0.0356(9) -0.0003(8) 0.0073(8) 0.0026(9)
C3 0.0538(12) 0.0499(12) 0.0384(10) 0.0015(9) 0.0106(8) 0.0100(9)
C4 0.0760(16) 0.0469(12) 0.0563(13) 0.0024(10) 0.0209(11) 0.0137(11)
C5 0.0755(15) 0.0407(12) 0.0527(12) -0.0003(9) 0.0186(10) -0.0054(10)
C6 0.0495(11) 0.0428(11) 0.0322(9) 0.0026(8) 0.0073(8) -0.0032(8)
C7 0.0429(10) 0.0450(11) 0.0295(9) 0.0018(8) 0.0098(7) -0.0003(8)
C8 0.0479(11) 0.0422(11) 0.0368(9) -0.0003(8) 0.0115(8) 0.0020(9)
C9 0.0659(14) 0.0489(12) 0.0524(12) -0.0021(10) 0.0079(10) 0.0110(10)
C10 0.0735(15) 0.0564(14) 0.0565(13) -0.0147(11) 0.0174(11) 0.0077(11)
C11 0.0705(14) 0.0622(14) 0.0418(11) -0.0134(10) 0.0152(10) -0.0015(12)
C12 0.0595(13) 0.0527(12) 0.0352(10) -0.0007(9) 0.0095(8) 0.0018(10)
C13 0.0421(10) 0.0418(11) 0.0340(9) -0.0014(8) 0.0110(7) -0.0015(8)
C14 0.0417(11) 0.0515(12) 0.0610(13) -0.0042(10) 0.0167(9) -0.0007(9)
C15 0.0673(15) 0.0586(14) 0.0700(15) 0.0143(12) 0.0254(12) -0.0010(11)
C16 0.086(2) 0.0745(19) 0.111(2) 0.0306(18) 0.0461(18) 0.0063(16)
C17 0.087(2) 0.072(2) 0.172(4) 0.012(2) 0.067(2) -0.0097(17)
C18 0.092(2) 0.084(2) 0.143(3) -0.031(2) 0.041(2) -0.0368(19)
C19 0.0725(17) 0.0822(19) 0.0869(18) -0.0198(15) 0.0260(14) -0.0276(15)
C20 0.0579(14) 0.0658(15) 0.0565(13) 0.0036(11) 0.0145(10) 0.0166(11)
C21 0.0706(18) 0.146(3) 0.0734(17) 0.0100(18) 0.0346(14) 0.0204(19)
C22 0.087(3) 0.208(5) 0.113(3) 0.025(3) 0.056(2) 0.037(3)
C23 0.062(2) 0.231(6) 0.150(4) 0.026(4) 0.033(2) 0.046(3)
C24 0.067(2) 0.360(9) 0.116(3) -0.010(4) 0.002(2) 0.069(4)
C25 0.0651(19) 0.238(5) 0.079(2) -0.016(3) 0.0049(15) 0.055(3)
C26 0.0531(13) 0.0579(13) 0.0465(11) 0.0103(10) 0.0100(9) -0.0085(10)

loop_
_atom_type_symbol
_atom_type_description
_atom_type_scat_dispersion_real
_atom_type_scat_dispersion_imag
_atom_type_scat_source
C C 0.0033 0.0016 'International Tables Vol C Tables 4.2.6.8 and 6.1.1.4'
H H 0.0000 0.0000 'International Tables Vol C Tables 4.2.6.8 and 6.1.1.4'
O O 0.0106 0.0060 'International Tables Vol C Tables 4.2.6.8 and 6.1.1.4'
N N 0.0061 0.0033 'International Tables Vol C Tables 4.2.6.8 and 6.1.1.4'

loop_
_geom_angle_atom_site_label_1
_geom_angle_atom_site_label_2
_geom_angle_atom_site_label_3
_geom_angle
C26 O2 H2O 105.9(19)
C7 N1 C8 112.22(16)
C7 N1 H1N 122.1(16)
C8 N1 H1N 124.8(16)
C13 C1 C7 101.05(14)
C13 C1 C6 111.05(14)
C7 C1 C6 109.93(15)
C13 C1 C2 111.21(15)
C7 C1 C2 112.86(14)
C6 C1 C2 110.43(15)
C14 C2 C3 113.10(15)
C14 C2 C1 112.63(15)
C3 C2 C1 112.95(15)
C14 C2 H2 105.8
C3 C2 H2 105.8
C1 C2 H2 105.8
C20 C3 C4 110.56(17)
C20 C3 C2 112.91(17)
C4 C3 C2 110.80(16)
C20 C3 H3 107.4
C4 C3 H3 107.4
C2 C3 H3 107.4
C5 C4 C3 112.43(17)
C5 C4 H4A 109.1
C3 C4 H4A 109.1
C5 C4 H4B 109.1
C3 C4 H4B 109.1
H4A C4 H4B 107.8
C4 C5 C6 111.72(18)
C4 C5 H5A 109.3
C6 C5 H5A 109.3
C4 C5 H5B 109.3
C6 C5 H5B 109.3
H5A C5 H5B 107.9
C26 C6 C5 111.75(17)
C26 C6 C1 111.40(15)
C5 C6 C1 112.65(15)
C26 C6 H6 106.9
C5 C6 H6 106.9
C1 C6 H6 106.9
O1 C7 N1 124.30(17)
O1 C7 C1 127.24(17)
N1 C7 C1 108.43(15)
C9 C8 C13 122.23(18)
C9 C8 N1 129.14(18)
C13 C8 N1 108.63(16)
C8 C9 C10 117.6(2)
C8 C9 H9 121.2
C10 C9 H9 121.2
C11 C10 C9 121.2(2)
C11 C10 H10 119.4
C9 C10 H10 119.4
C10 C11 C12 120.33(19)
C10 C11 H11 119.8
C12 C11 H11 119.8
C13 C12 C11 119.11(19)
C13 C12 H12 120.4
C11 C12 H12 120.4
C12 C13 C8 119.47(18)
C12 C13 C1 130.85(17)
C8 C13 C1 109.67(15)
C19 C14 C15 117.0(2)
C19 C14 C2 120.7(2)
C15 C14 C2 122.28(19)
C16 C15 C14 121.6(3)
C16 C15 H15 119.2
C14 C15 H15 119.2
C17 C16 C15 120.7(3)
C17 C16 H16 119.7
C15 C16 H16 119.7
C16 C17 C18 119.8(3)
C16 C17 H17 120.1
C18 C17 H17 120.1
C17 C18 C19 120.0(3)
C17 C18 H18 120.0
C19 C18 H18 120.0
C14 C19 C18 120.9(3)
C14 C19 H19 119.6
C18 C19 H19 119.6
C21 C20 C25 117.1(3)
C21 C20 C3 121.5(2)
C25 C20 C3 121.0(2)
C20 C21 C22 122.1(3)
C20 C21 H21 118.9
C22 C21 H21 118.9
C23 C22 C21 119.9(3)
C23 C22 H22 120.0
C21 C22 H22 120.0
C22 C23 C24 119.7(3)
C22 C23 H23 120.2
C24 C23 H23 120.2
C23 C24 C25 119.8(4)
C23 C24 H24 120.1
C25 C24 H24 120.1
C20 C25 C24 121.2(3)
C20 C25 H25 119.4
C24 C25 H25 119.4
O2 C26 C6 113.07(17)
O2 C26 H26A 109.0
C6 C26 H26A 109.0
O2 C26 H26B 109.0
C6 C26 H26B 109.0
H26A C26 H26B 107.8

loop_
_geom_bond_atom_site_label_1
_geom_bond_atom_site_label_2
_geom_bond_distance
O1 C7 1.228(2)
O2 C26 1.424(2)
O2 H2O 0.86(3)
N1 C7 1.350(3)
N1 C8 1.404(2)
N1 H1N 0.83(2)
C1 C13 1.515(2)
C1 C7 1.542(2)
C1 C6 1.553(3)
C1 C2 1.563(3)
C2 C14 1.519(3)
C2 C3 1.545(3)
C2 H2 0.9800
C3 C20 1.512(3)
C3 C4 1.529(3)
C3 H3 0.9800
C4 C5 1.505(3)
C4 H4A 0.9700
C4 H4B 0.9700
C5 C6 1.526(3)
C5 H5A 0.9700
C5 H5B 0.9700
C6 C26 1.516(3)
C6 H6 0.9800
C8 C9 1.370(3)
C8 C13 1.389(3)
C9 C10 1.386(3)
C9 H9 0.9300
C10 C11 1.379(3)
C10 H10 0.9300
C11 C12 1.388(3)
C11 H11 0.9300
C12 C13 1.376(3)
C12 H12 0.9300
C14 C19 1.373(3)
C14 C15 1.385(3)
C15 C16 1.376(4)
C15 H15 0.9300
C16 C17 1.347(5)
C16 H16 0.9300
C17 C18 1.358(5)
C17 H17 0.9300
C18 C19 1.405(4)
C18 H18 0.9300
C19 H19 0.9300
C20 C21 1.357(3)
C20 C25 1.366(4)
C21 C22 1.381(4)
C21 H21 0.9300
C22 C23 1.337(6)
C22 H22 0.9300
C23 C24 1.366(6)
C23 H23 0.9300
C24 C25 1.384(5)
C24 H24 0.9300
C25 H25 0.9300
C26 H26A 0.9700
C26 H26B 0.9700

loop_
_geom_torsion_atom_site_label_1
_geom_torsion_atom_site_label_2
_geom_torsion_atom_site_label_3
_geom_torsion_atom_site_label_4
_geom_torsion
C13 C1 C2 C14 55.86(19)
C7 C1 C2 C14 -56.9(2)
C6 C1 C2 C14 179.62(15)
C13 C1 C2 C3 -174.49(14)
C7 C1 C2 C3 72.77(19)
C6 C1 C2 C3 -50.73(19)
C14 C2 C3 C20 -53.2(2)
C1 C2 C3 C20 177.34(15)
C14 C2 C3 C4 -177.88(17)
C1 C2 C3 C4 52.7(2)
C20 C3 C4 C5 178.66(17)
C2 C3 C4 C5 -55.4(2)
C3 C4 C5 C6 56.8(2)
C4 C5 C6 C26 178.74(16)
C4 C5 C6 C1 -55.0(2)
C13 C1 C6 C26 -58.2(2)
C7 C1 C6 C26 52.7(2)
C2 C1 C6 C26 177.90(14)
C13 C1 C6 C5 175.26(16)
C7 C1 C6 C5 -73.8(2)
C2 C1 C6 C5 51.4(2)
C8 N1 C7 O1 -178.21(18)
C8 N1 C7 C1 0.1(2)
C13 C1 C7 O1 177.68(18)
C6 C1 C7 O1 60.3(2)
C2 C1 C7 O1 -63.5(2)
C13 C1 C7 N1 -0.61(18)
C6 C1 C7 N1 -118.00(16)
C2 C1 C7 N1 118.23(17)
C7 N1 C8 C9 -179.3(2)
C7 N1 C8 C13 0.4(2)
C13 C8 C9 C10 1.6(3)
N1 C8 C9 C10 -178.6(2)
C8 C9 C10 C11 0.7(4)
C9 C10 C11 C12 -2.1(4)
C10 C11 C12 C13 1.2(3)
C11 C12 C13 C8 1.1(3)
C11 C12 C13 C1 179.22(19)
C9 C8 C13 C12 -2.6(3)
N1 C8 C13 C12 177.60(17)
C9 C8 C13 C1 178.95(18)
N1 C8 C13 C1 -0.9(2)
C7 C1 C13 C12 -177.3(2)
C6 C1 C13 C12 -60.8(3)
C2 C1 C13 C12 62.6(3)
C7 C1 C13 C8 0.88(19)
C6 C1 C13 C8 117.45(17)
C2 C1 C13 C8 -119.14(17)
C3 C2 C14 C19 132.7(2)
C1 C2 C14 C19 -97.7(2)
C3 C2 C14 C15 -47.0(3)
C1 C2 C14 C15 82.6(2)
C19 C14 C15 C16 -1.1(3)
C2 C14 C15 C16 178.7(2)
C14 C15 C16 C17 1.2(4)
C15 C16 C17 C18 0.1(5)
C16 C17 C18 C19 -1.4(5)
C15 C14 C19 C18 -0.2(4)
C2 C14 C19 C18 -180.0(2)
C17 C18 C19 C14 1.4(5)
C4 C3 C20 C21 -107.7(3)
C2 C3 C20 C21 127.5(3)
C4 C3 C20 C25 65.8(3)
C2 C3 C20 C25 -59.0(4)
C25 C20 C21 C22 1.2(6)
C3 C20 C21 C22 175.0(3)
C20 C21 C22 C23 1.3(7)
C21 C22 C23 C24 -3.8(9)
C22 C23 C24 C25 3.8(10)
C21 C20 C25 C24 -1.3(7)
C3 C20 C25 C24 -175.1(5)
C23 C24 C25 C20 -1.2(10)
C5 C6 C26 O2 -56.0(2)
C1 C6 C26 O2 176.98(15)
